data_4512211
loop_
_publ_author_name
'Corro, Macarena'
'Besora, Maria'
'Maya, Celia'
'\'Alvarez, Eleuterio'
'Urbano, Juan'
'Fructos, Manuel R.'
'Maseras, Feliu'
'P\'erez, Pedro J.'

_publ_section_title
;
 Catalytic Copper-Mediated Ring Opening and Functionalization of
 Benzoxazoles
;
_journal_issue 11
_journal_name_full 'ACS Catalysis'
_journal_page_first 4215
_journal_paper_doi 10.1021/cs5012519
_journal_volume 4
_journal_year 2014
_chemical_formula_sum 'C16.5 H7 B Br9 Cl Cu N7 S'
_chemical_formula_weight 1164.34
_chemical_name_systematic
; 
 ? 
;
_space_group_IT_number 2
_symmetry_cell_setting triclinic
_symmetry_space_group_name_Hall '-P 1'
_symmetry_space_group_name_H-M 'P -1'
_atom_sites_solution_hydrogens geom
_atom_sites_solution_primary direct
_atom_sites_solution_secondary difmap
_audit_creation_method SHELXL-97
_cell_angle_alpha 83.707(2)
_cell_angle_beta 80.4970(10)
_cell_angle_gamma 79.114(2)
_cell_formula_units_Z 4
_cell_length_a 11.1605(3)
_cell_length_b 13.8447(4)
_cell_length_c 19.6313(4)
_cell_measurement_reflns_used 5443
_cell_measurement_temperature 100(2)
_cell_measurement_theta_max 30.43
_cell_measurement_theta_min 2.60
_cell_volume 2928.20(13)
_computing_cell_refinement 'Bruker SMART'
_computing_data_collection 'Bruker SMART'
_computing_data_reduction 'Bruker SAINT'
_computing_molecular_graphics 'Bruker SHELXTL'
_computing_publication_material 'Bruker SHELXTL'
_computing_structure_refinement 'SHELXL-97 (Sheldrick, 2008)'
_computing_structure_solution 'SHELXS-97 (Sheldrick, 2008)'
_diffrn_ambient_temperature 100(2)
_diffrn_measured_fraction_theta_full 0.951
_diffrn_measured_fraction_theta_max 0.951
_diffrn_measurement_device_type 'CCD area detector'
_diffrn_measurement_method 'phi and omega scans'
_diffrn_radiation_monochromator graphite
_diffrn_radiation_source 'fine-focus sealed tube'
_diffrn_radiation_type MoK\a
_diffrn_radiation_wavelength 0.71073
_diffrn_reflns_av_R_equivalents 0.0311
_diffrn_reflns_av_sigmaI/netI 0.0708
_diffrn_reflns_limit_h_max 15
_diffrn_reflns_limit_h_min -15
_diffrn_reflns_limit_k_max 19
_diffrn_reflns_limit_k_min -16
_diffrn_reflns_limit_l_max 28
_diffrn_reflns_limit_l_min -28
_diffrn_reflns_number 24746
_diffrn_reflns_theta_full 30.57
_diffrn_reflns_theta_max 30.57
_diffrn_reflns_theta_min 1.76
_exptl_absorpt_coefficient_mu 13.213
_exptl_absorpt_correction_type none
_exptl_crystal_density_diffrn 2.641
_exptl_crystal_density_meas 0
_exptl_crystal_density_method 'not measured'
_exptl_crystal_F_000 2148
_refine_diff_density_max 1.108
_refine_diff_density_min -0.896
_refine_diff_density_rms 0.194
_refine_ls_extinction_method none
_refine_ls_goodness_of_fit_ref 1.009
_refine_ls_hydrogen_treatment mixed
_refine_ls_matrix_type full
_refine_ls_number_parameters 658
_refine_ls_number_reflns 17064
_refine_ls_number_restraints 0
_refine_ls_restrained_S_all 1.009
_refine_ls_R_factor_all 0.0740
_refine_ls_R_factor_gt 0.0388
_refine_ls_shift/su_max 0.015
_refine_ls_shift/su_mean 0.002
_refine_ls_structure_factor_coef Fsqd
_refine_ls_weighting_details 'calc w=1/[\s^2^(Fo^2^)+(0.0249P)^2^+0.0000P] where P=(Fo^2^+2Fc^2^)/3'
_refine_ls_weighting_scheme calc
_refine_ls_wR_factor_gt 0.0653
_refine_ls_wR_factor_ref 0.0731
_reflns_number_gt 12052
_reflns_number_total 17064
_reflns_threshold_expression >2sigma(I)
_cod_data_source_file cs5012519_si_003.cif
_cod_data_source_block mcn0912a
_cod_depositor_comments
;
The following automatic conversions were performed:

'_symmetry_cell_setting' value 'Triclinic' changed to 'triclinic'
according to
/home/saulius/struct/COD-crude-data--automatic-downloads/rss-feeds/ACS/lib/dictionaries/cif_core.dic
dictionary named 'cif_core.dic' version 2.4.2 from 2011-04-26.

Automatic conversion script
Id: cif_fix_values 2827 2014-09-09 07:05:25Z andrius 

 Adding full bibliography for 4512210--4512212.cif.
;
_cod_original_sg_symbol_H-M P-1
_cod_database_code 4512211

loop_
_symmetry_equiv_pos_as_xyz
'x, y, z'
'-x, -y, -z'

loop_
_atom_site_label
_atom_site_type_symbol
_atom_site_fract_x
_atom_site_fract_y
_atom_site_fract_z
_atom_site_U_iso_or_equiv
_atom_site_adp_type
_atom_site_occupancy
_atom_site_symmetry_multiplicity
_atom_site_calc_flag
_atom_site_refinement_flags
Cu1 Cu 0.54339(5) 0.22772(4) 0.85880(3) 0.01419(11) Uani 1 1 d .
S1 S 0.28551(10) 0.19857(9) 0.71349(5) 0.0166(2) Uani 1 1 d .
Br1 Br 1.03100(4) 0.11148(4) 0.93309(2) 0.01961(10) Uani 1 1 d .
Br2 Br 1.06609(4) 0.02380(4) 0.76179(2) 0.01663(10) Uani 1 1 d .
Br3 Br 0.75530(4) 0.08742(3) 0.71330(2) 0.01380(9) Uani 1 1 d .
Br4 Br 0.80090(4) 0.42167(3) 1.02072(2) 0.01593(9) Uani 1 1 d .
Br5 Br 0.60111(4) 0.62785(3) 0.93785(2) 0.01714(9) Uani 1 1 d .
Br6 Br 0.45384(4) 0.50920(4) 0.82411(2) 0.01745(10) Uani 1 1 d .
Br7 Br 0.69233(4) 0.15103(4) 1.13135(2) 0.02586(12) Uani 1 1 d .
Br8 Br 0.40031(4) 0.06272(4) 1.15632(2) 0.02229(11) Uani 1 1 d .
Br9 Br 0.31010(4) 0.09291(4) 0.98250(2) 0.01893(10) Uani 1 1 d .
N1 N 0.7271(3) 0.1626(3) 0.84194(16) 0.0113(7) Uani 1 1 d .
N2 N 0.7932(3) 0.1677(3) 0.89431(16) 0.0118(7) Uani 1 1 d .
N3 N 0.5976(3) 0.3514(3) 0.88939(17) 0.0137(8) Uani 1 1 d .
N4 N 0.6816(3) 0.3317(3) 0.93534(16) 0.0097(7) Uani 1 1 d .
N5 N 0.5318(3) 0.1633(3) 0.96223(17) 0.0131(8) Uani 1 1 d .
N6 N 0.6232(3) 0.1756(3) 0.99726(16) 0.0095(7) Uani 1 1 d .
N7 N 0.4087(3) 0.2315(3) 0.80618(17) 0.0132(8) Uani 1 1 d .
B1 B 0.7323(4) 0.2240(4) 0.9586(2) 0.0112(10) Uani 1 1 d .
H1 H 0.7944 0.2223 0.9902 0.013 Uiso 1 1 calc R
C1 C 0.9099(4) 0.1231(3) 0.8767(2) 0.0125(9) Uani 1 1 d .
C2 C 0.9241(4) 0.0866(3) 0.8127(2) 0.0127(9) Uani 1 1 d .
C3 C 0.8062(4) 0.1142(3) 0.7940(2) 0.0107(8) Uani 1 1 d .
C4 C 0.6966(4) 0.4170(3) 0.95712(19) 0.0120(9) Uani 1 1 d .
C5 C 0.6237(4) 0.4932(3) 0.9256(2) 0.0106(8) Uani 1 1 d .
C6 C 0.5647(4) 0.4489(3) 0.8838(2) 0.0131(9) Uani 1 1 d .
C7 C 0.5939(4) 0.1477(3) 1.06494(19) 0.0124(9) Uani 1 1 d .
C8 C 0.4825(4) 0.1145(3) 1.0745(2) 0.0124(9) Uani 1 1 d .
C9 C 0.4497(4) 0.1258(3) 1.0088(2) 0.0121(9) Uani 1 1 d .
C10 C 0.4176(4) 0.1875(3) 0.7497(2) 0.0136(9) Uani 1 1 d .
H10 H 0.4937 0.1510 0.7296 0.016 Uiso 1 1 calc R
C11 C 0.2885(4) 0.2800(3) 0.8243(2) 0.0105(8) Uani 1 1 d .
C12 C 0.2073(4) 0.2697(3) 0.77944(19) 0.0118(9) Uani 1 1 d .
C13 C 0.0828(4) 0.3124(3) 0.7907(2) 0.0170(10) Uani 1 1 d .
H13 H 0.0285 0.3054 0.7598 0.020 Uiso 1 1 calc R
C14 C 0.0416(4) 0.3647(3) 0.8479(2) 0.0172(10) Uani 1 1 d .
H14 H -0.0428 0.3946 0.8566 0.021 Uiso 1 1 calc R
C15 C 0.1212(4) 0.3750(3) 0.8940(2) 0.0164(9) Uani 1 1 d .
H15 H 0.0899 0.4109 0.9336 0.020 Uiso 1 1 calc R
C16 C 0.2441(4) 0.3338(3) 0.8824(2) 0.0129(9) Uani 1 1 d .
H16 H 0.2981 0.3416 0.9133 0.015 Uiso 1 1 calc R
Cu2 Cu 0.36068(5) 0.34810(4) 0.45848(3) 0.01389(11) Uani 1 1 d .
S2 S 0.57132(13) 0.58404(10) 0.36228(6) 0.0282(3) Uani 1 1 d .
Br10 Br -0.07247(4) 0.25637(4) 0.63784(2) 0.01649(9) Uani 1 1 d .
Br11 Br -0.09288(5) 0.51632(4) 0.65726(2) 0.02640(12) Uani 1 1 d .
Br12 Br 0.16606(4) 0.58971(3) 0.53584(2) 0.01757(10) Uani 1 1 d .
Br13 Br -0.00446(4) 0.11352(4) 0.43743(2) 0.02227(11) Uani 1 1 d .
Br14 Br 0.09962(4) 0.18578(4) 0.25782(2) 0.01650(10) Uani 1 1 d .
Br15 Br 0.35411(4) 0.31853(4) 0.26353(2) 0.01723(10) Uani 1 1 d .
Br16 Br 0.27090(4) -0.02502(3) 0.59635(2) 0.01507(9) Uani 1 1 d .
Br17 Br 0.58742(4) -0.02867(3) 0.61671(2) 0.01688(9) Uani 1 1 d .
Br18 Br 0.65144(4) 0.21547(3) 0.54281(2) 0.01671(9) Uani 1 1 d .
N8 N 0.1955(3) 0.3861(3) 0.52432(17) 0.0126(7) Uani 1 1 d .
N9 N 0.1376(3) 0.3076(3) 0.55011(16) 0.0108(7) Uani 1 1 d .
N10 N 0.2761(3) 0.2645(3) 0.40258(16) 0.0122(7) Uani 1 1 d .
N11 N 0.1903(3) 0.2154(3) 0.44306(16) 0.0091(7) Uani 1 1 d .
N12 N 0.4065(3) 0.2219(3) 0.52572(16) 0.0108(7) Uani 1 1 d .
N13 N 0.3159(3) 0.1647(3) 0.54028(16) 0.0102(7) Uani 1 1 d .
N14 N 0.4768(3) 0.4299(3) 0.41012(17) 0.0139(8) Uani 1 1 d .
B2 B 0.1845(4) 0.2048(4) 0.5226(2) 0.0107(9) Uani 1 1 d .
H2 H 0.1274 0.1584 0.5439 0.013 Uiso 1 1 calc R
C17 C 0.0371(4) 0.3385(3) 0.59561(19) 0.0117(9) Uani 1 1 d .
C18 C 0.0284(4) 0.4370(3) 0.6013(2) 0.0136(9) Uani 1 1 d .
C19 C 0.1282(4) 0.4635(3) 0.5555(2) 0.0136(9) Uani 1 1 d .
C20 C 0.1221(4) 0.1828(3) 0.4032(2) 0.0104(8) Uani 1 1 d .
C21 C 0.1634(4) 0.2095(3) 0.3346(2) 0.0121(8) Uani 1 1 d .
C22 C 0.2591(4) 0.2592(3) 0.3374(2) 0.0103(8) Uani 1 1 d .
C23 C 0.3609(4) 0.0757(3) 0.57062(19) 0.0098(8) Uani 1 1 d .
C24 C 0.4816(4) 0.0746(3) 0.5775(2) 0.0112(8) Uani 1 1 d .
C25 C 0.5047(4) 0.1677(3) 0.54874(19) 0.0113(8) Uani 1 1 d .
C26 C 0.4628(4) 0.5243(4) 0.4130(2) 0.0219(11) Uani 1 1 d .
H26 H 0.3955 0.5591 0.4420 0.026 Uiso 1 1 calc R
C27 C 0.5830(4) 0.3975(4) 0.3639(2) 0.0153(9) Uani 1 1 d .
C28 C 0.6456(4) 0.4723(4) 0.3327(2) 0.0194(10) Uani 1 1 d .
C29 C 0.7528(4) 0.4531(4) 0.2848(2) 0.0266(12) Uani 1 1 d .
H29 H 0.7950 0.5045 0.2633 0.032 Uiso 1 1 calc R
C30 C 0.7947(5) 0.3564(5) 0.2701(3) 0.0349(14) Uani 1 1 d .
H30 H 0.8675 0.3407 0.2378 0.042 Uiso 1 1 calc R
C31 C 0.7325(5) 0.2810(4) 0.3017(2) 0.0294(12) Uani 1 1 d .
H31 H 0.7642 0.2150 0.2907 0.035 Uiso 1 1 calc R
C32 C 0.6260(4) 0.3003(4) 0.3485(2) 0.0209(10) Uani 1 1 d .
H32 H 0.5835 0.2488 0.3695 0.025 Uiso 1 1 calc R
C33 C 0.8862(4) 0.7275(4) 0.9157(2) 0.0215(10) Uani 1 1 d .
H33A H 0.8101 0.7533 0.8951 0.026 Uiso 1 1 calc R
H33B H 0.8632 0.7208 0.9667 0.026 Uiso 1 1 calc R
Cl1 Cl 0.98881(11) 0.81132(9) 0.89360(6) 0.0232(3) Uani 1 1 d .
Cl2 Cl 0.95320(11) 0.60953(9) 0.88583(6) 0.0240(3) Uani 1 1 d .

loop_
_atom_site_aniso_label
_atom_site_aniso_U_11
_atom_site_aniso_U_22
_atom_site_aniso_U_33
_atom_site_aniso_U_23
_atom_site_aniso_U_13
_atom_site_aniso_U_12
Cu1 0.0111(2) 0.0172(3) 0.0161(3) -0.0036(2) -0.0063(2) -0.0022(2)
S1 0.0148(5) 0.0239(7) 0.0141(5) -0.0066(4) -0.0035(4) -0.0068(5)
Br1 0.0131(2) 0.0262(3) 0.0210(2) -0.00553(19) -0.00963(17) 0.0009(2)
Br2 0.01016(19) 0.0196(3) 0.0199(2) -0.00549(18) 0.00087(16) -0.00262(18)
Br3 0.01282(19) 0.0192(3) 0.01069(18) -0.00300(16) -0.00217(15) -0.00458(18)
Br4 0.0189(2) 0.0173(3) 0.0152(2) -0.00337(17) -0.00628(16) -0.00766(19)
Br5 0.0179(2) 0.0106(2) 0.0230(2) -0.00379(17) 0.00022(17) -0.00418(18)
Br6 0.0167(2) 0.0164(3) 0.0197(2) 0.00525(17) -0.00713(17) -0.00403(19)
Br7 0.0252(2) 0.0437(3) 0.0135(2) 0.0043(2) -0.00774(18) -0.0177(2)
Br8 0.0219(2) 0.0248(3) 0.0195(2) 0.00052(19) 0.00528(18) -0.0108(2)
Br9 0.00879(19) 0.0175(3) 0.0325(2) -0.00613(19) -0.00409(17) -0.00427(18)
N1 0.0091(16) 0.015(2) 0.0126(16) -0.0013(14) -0.0059(13) -0.0041(15)
N2 0.0116(16) 0.015(2) 0.0107(16) 0.0007(14) -0.0057(13) -0.0040(15)
N3 0.0134(17) 0.016(2) 0.0122(17) 0.0032(14) -0.0059(13) -0.0035(16)
N4 0.0132(17) 0.0066(19) 0.0110(16) 0.0004(13) -0.0053(13) -0.0036(15)
N5 0.0114(17) 0.016(2) 0.0137(17) -0.0017(14) -0.0055(13) -0.0037(16)
N6 0.0113(16) 0.0056(19) 0.0116(16) 0.0003(13) -0.0018(13) -0.0022(14)
N7 0.0106(16) 0.016(2) 0.0144(17) -0.0047(14) -0.0031(13) -0.0029(15)
B1 0.011(2) 0.014(3) 0.011(2) -0.0027(18) -0.0005(17) -0.005(2)
C1 0.0102(19) 0.015(2) 0.0139(19) -0.0010(16) -0.0056(15) -0.0019(18)
C2 0.013(2) 0.012(2) 0.0128(19) -0.0006(16) -0.0009(16) -0.0040(18)
C3 0.0133(19) 0.010(2) 0.0113(19) -0.0022(16) -0.0030(15) -0.0049(17)
C4 0.014(2) 0.016(2) 0.0062(18) -0.0005(16) 0.0007(15) -0.0036(18)
C5 0.0105(19) 0.005(2) 0.015(2) -0.0025(16) 0.0024(15) -0.0018(17)
C6 0.013(2) 0.013(3) 0.014(2) 0.0020(16) -0.0014(16) -0.0058(18)
C7 0.019(2) 0.009(2) 0.0094(19) -0.0008(15) -0.0034(16) -0.0012(18)
C8 0.015(2) 0.010(2) 0.0110(19) 0.0012(16) 0.0036(16) -0.0062(18)
C9 0.0071(18) 0.007(2) 0.021(2) -0.0040(17) 0.0018(16) -0.0003(17)
C10 0.0105(19) 0.014(3) 0.017(2) -0.0055(17) -0.0024(16) -0.0028(18)
C11 0.0099(18) 0.007(2) 0.016(2) -0.0011(16) -0.0027(15) -0.0057(17)
C12 0.015(2) 0.013(2) 0.0078(18) 0.0019(15) -0.0027(15) -0.0029(18)
C13 0.012(2) 0.019(3) 0.021(2) 0.0004(18) -0.0074(17) -0.0025(19)
C14 0.012(2) 0.016(3) 0.024(2) -0.0025(19) -0.0049(17) -0.0035(19)
C15 0.014(2) 0.014(3) 0.022(2) -0.0062(18) 0.0010(17) -0.0053(19)
C16 0.015(2) 0.011(2) 0.014(2) 0.0005(16) -0.0042(16) -0.0046(18)
Cu2 0.0140(2) 0.0128(3) 0.0157(2) 0.0005(2) -0.0002(2) -0.0070(2)
S2 0.0380(7) 0.0210(8) 0.0288(6) 0.0025(5) -0.0001(6) -0.0203(6)
Br10 0.0134(2) 0.0197(3) 0.0155(2) 0.00144(17) 0.00142(16) -0.00545(19)
Br11 0.0242(2) 0.0200(3) 0.0286(3) -0.0060(2) 0.00643(19) 0.0056(2)
Br12 0.0236(2) 0.0098(2) 0.0203(2) -0.00035(17) -0.00549(18) -0.00393(19)
Br13 0.0221(2) 0.0306(3) 0.0200(2) 0.00341(19) -0.00598(18) -0.0201(2)
Br14 0.0184(2) 0.0197(3) 0.01339(19) -0.00274(17) -0.00712(16) -0.00337(19)
Br15 0.0189(2) 0.0205(3) 0.01187(19) 0.00144(17) 0.00150(16) -0.00736(19)
Br16 0.0183(2) 0.0103(2) 0.0175(2) 0.00116(16) -0.00189(16) -0.00669(18)
Br17 0.0192(2) 0.0116(2) 0.0200(2) -0.00113(17) -0.00849(17) 0.00165(18)
Br18 0.0130(2) 0.0162(3) 0.0231(2) -0.00108(18) -0.00542(16) -0.00608(18)
N8 0.0143(17) 0.009(2) 0.0150(17) -0.0015(14) -0.0017(14) -0.0044(15)
N9 0.0137(17) 0.0071(19) 0.0109(16) 0.0022(13) -0.0012(13) -0.0021(15)
N10 0.0114(17) 0.013(2) 0.0114(16) 0.0007(14) 0.0003(13) -0.0041(15)
N11 0.0105(16) 0.0054(19) 0.0127(16) -0.0001(13) -0.0021(13) -0.0045(14)
N12 0.0106(16) 0.010(2) 0.0125(16) -0.0013(13) 0.0004(13) -0.0045(15)
N13 0.0123(16) 0.010(2) 0.0097(16) -0.0005(13) -0.0011(13) -0.0062(15)
N14 0.0134(17) 0.016(2) 0.0143(17) -0.0031(14) -0.0017(14) -0.0059(16)
B2 0.011(2) 0.009(3) 0.014(2) 0.0001(18) -0.0032(17) -0.0042(19)
C17 0.0094(18) 0.017(3) 0.0086(18) 0.0018(16) -0.0022(14) -0.0020(18)
C18 0.014(2) 0.013(2) 0.0116(19) -0.0015(16) -0.0006(15) 0.0038(18)
C19 0.016(2) 0.011(2) 0.015(2) 0.0015(16) -0.0061(16) -0.0029(18)
C20 0.0096(18) 0.007(2) 0.016(2) 0.0004(16) -0.0022(15) -0.0060(17)
C21 0.0124(19) 0.010(2) 0.015(2) 0.0013(16) -0.0049(16) -0.0026(17)
C22 0.0108(19) 0.007(2) 0.0123(19) -0.0001(15) -0.0008(15) -0.0006(17)
C23 0.0129(19) 0.007(2) 0.0111(18) -0.0034(15) -0.0009(15) -0.0051(17)
C24 0.0121(19) 0.008(2) 0.0133(19) -0.0017(16) -0.0046(15) 0.0003(17)
C25 0.0126(19) 0.012(2) 0.0091(18) -0.0017(16) 0.0004(15) -0.0040(18)
C26 0.024(2) 0.018(3) 0.024(2) -0.005(2) 0.0039(19) -0.011(2)
C27 0.0098(19) 0.019(3) 0.017(2) 0.0005(18) -0.0041(16) -0.0039(19)
C28 0.019(2) 0.024(3) 0.017(2) 0.0089(19) -0.0079(17) -0.009(2)
C29 0.014(2) 0.042(4) 0.022(2) 0.019(2) -0.0061(18) -0.010(2)
C30 0.019(3) 0.044(4) 0.029(3) 0.010(2) 0.006(2) 0.010(3)
C31 0.022(3) 0.028(3) 0.029(3) 0.006(2) 0.005(2) 0.007(2)
C32 0.021(2) 0.022(3) 0.016(2) 0.0054(19) 0.0004(18) -0.003(2)
C33 0.019(2) 0.020(3) 0.022(2) 0.0000(19) 0.0050(18) -0.006(2)
Cl1 0.0255(6) 0.0290(7) 0.0194(5) -0.0045(5) -0.0051(4) -0.0127(5)
Cl2 0.0247(6) 0.0179(7) 0.0271(6) -0.0004(5) -0.0014(5) -0.0007(5)

loop_
_atom_type_symbol
_atom_type_description
_atom_type_scat_dispersion_real
_atom_type_scat_dispersion_imag
_atom_type_scat_source
C C 0.0033 0.0016 'International Tables Vol C Tables 4.2.6.8 and 6.1.1.4'
H H 0.0000 0.0000 'International Tables Vol C Tables 4.2.6.8 and 6.1.1.4'
B B 0.0013 0.0007 'International Tables Vol C Tables 4.2.6.8 and 6.1.1.4'
N N 0.0061 0.0033 'International Tables Vol C Tables 4.2.6.8 and 6.1.1.4'
S S 0.1246 0.1234 'International Tables Vol C Tables 4.2.6.8 and 6.1.1.4'
Cu Cu 0.3201 1.2651 'International Tables Vol C Tables 4.2.6.8 and 6.1.1.4'
Br Br -0.2901 2.4595 'International Tables Vol C Tables 4.2.6.8 and 6.1.1.4'
Cl Cl 0.1484 0.1585 'International Tables Vol C Tables 4.2.6.8 and 6.1.1.4'

loop_
_geom_angle_atom_site_label_1
_geom_angle_atom_site_label_2
_geom_angle_atom_site_label_3
_geom_angle
N7 Cu1 N1 131.67(13)
N7 Cu1 N3 125.31(15)
N1 Cu1 N3 88.61(14)
N7 Cu1 N5 120.01(14)
N1 Cu1 N5 89.08(13)
N3 Cu1 N5 90.23(14)
C10 S1 C12 89.0(2)
C3 N1 N2 105.6(3)
C3 N1 Cu1 139.1(3)
N2 N1 Cu1 115.3(2)
C1 N2 N1 109.1(3)
C1 N2 B1 130.1(3)
N1 N2 B1 120.7(3)
C6 N3 N4 105.5(3)
C6 N3 Cu1 138.4(3)
N4 N3 Cu1 115.6(3)
C4 N4 N3 109.4(3)
C4 N4 B1 130.6(3)
N3 N4 B1 119.7(3)
C9 N5 N6 106.0(3)
C9 N5 Cu1 137.7(3)
N6 N5 Cu1 115.2(3)
C7 N6 N5 109.4(3)
C7 N6 B1 130.6(4)
N5 N6 B1 119.7(3)
C10 N7 C11 110.1(3)
C10 N7 Cu1 125.0(3)
C11 N7 Cu1 124.8(3)
N4 B1 N2 109.6(3)
N4 B1 N6 108.3(3)
N2 B1 N6 109.6(3)
N4 B1 H1 109.8
N2 B1 H1 109.8
N6 B1 H1 109.8
N2 C1 C2 110.1(4)
N2 C1 Br1 123.5(3)
C2 C1 Br1 126.4(3)
C1 C2 C3 102.8(3)
C1 C2 Br2 128.6(3)
C3 C2 Br2 128.5(3)
N1 C3 C2 112.4(3)
N1 C3 Br3 120.6(3)
C2 C3 Br3 126.9(3)
N4 C4 C5 108.8(4)
N4 C4 Br4 122.6(3)
C5 C4 Br4 128.6(3)
C4 C5 C6 104.8(4)
C4 C5 Br5 128.3(3)
C6 C5 Br5 126.8(3)
N3 C6 C5 111.5(4)
N3 C6 Br6 120.2(3)
C5 C6 Br6 128.2(3)
N6 C7 C8 108.6(3)
N6 C7 Br7 124.1(3)
C8 C7 Br7 127.3(3)
C9 C8 C7 103.8(3)
C9 C8 Br8 128.6(3)
C7 C8 Br8 127.6(3)
N5 C9 C8 112.1(4)
N5 C9 Br9 120.5(3)
C8 C9 Br9 127.4(3)
N7 C10 S1 116.8(3)
N7 C10 H10 121.6
S1 C10 H10 121.6
N7 C11 C12 114.3(4)
N7 C11 C16 126.2(4)
C12 C11 C16 119.5(4)
C13 C12 C11 121.7(4)
C13 C12 S1 128.6(3)
C11 C12 S1 109.7(3)
C14 C13 C12 117.8(4)
C14 C13 H13 121.1
C12 C13 H13 121.1
C13 C14 C15 121.5(4)
C13 C14 H14 119.3
C15 C14 H14 119.3
C16 C15 C14 120.7(4)
C16 C15 H15 119.7
C14 C15 H15 119.7
C15 C16 C11 118.9(4)
C15 C16 H16 120.5
C11 C16 H16 120.5
N14 Cu2 N8 130.22(15)
N14 Cu2 N12 124.84(14)
N8 Cu2 N12 89.49(13)
N14 Cu2 N10 120.42(14)
N8 Cu2 N10 90.96(13)
N12 Cu2 N10 89.57(13)
C26 S2 C28 88.9(2)
C19 N8 N9 105.4(3)
C19 N8 Cu2 140.2(3)
N9 N8 Cu2 114.1(2)
C17 N9 N8 109.5(3)
C17 N9 B2 129.5(4)
N8 N9 B2 120.8(3)
C22 N10 N11 105.2(3)
C22 N10 Cu2 138.9(3)
N11 N10 Cu2 114.0(2)
C20 N11 N10 110.2(3)
C20 N11 B2 130.1(3)
N10 N11 B2 119.7(3)
C25 N12 N13 105.6(3)
C25 N12 Cu2 139.5(3)
N13 N12 Cu2 113.1(2)
C23 N13 N12 109.9(3)
C23 N13 B2 129.2(4)
N12 N13 B2 120.9(3)
C26 N14 C27 109.9(4)
C26 N14 Cu2 124.4(3)
C27 N14 Cu2 125.6(3)
N11 B2 N9 108.6(3)
N11 B2 N13 108.8(3)
N9 B2 N13 109.5(3)
N11 B2 H2 110.0
N9 B2 H2 110.0
N13 B2 H2 110.0
N9 C17 C18 109.0(4)
N9 C17 Br10 123.0(3)
C18 C17 Br10 127.9(3)
C17 C18 C19 104.6(4)
C17 C18 Br11 126.7(3)
C19 C18 Br11 128.7(4)
N8 C19 C18 111.5(4)
N8 C19 Br12 122.1(3)
C18 C19 Br12 126.4(3)
N11 C20 C21 108.5(4)
N11 C20 Br13 124.0(3)
C21 C20 Br13 127.5(3)
C20 C21 C22 104.3(3)
C20 C21 Br14 126.7(3)
C22 C21 Br14 129.0(3)
N10 C22 C21 111.8(4)
N10 C22 Br15 120.7(3)
C21 C22 Br15 127.5(3)
N13 C23 C24 108.4(4)
N13 C23 Br16 124.1(3)
C24 C23 Br16 127.5(3)
C23 C24 C25 104.3(4)
C23 C24 Br17 126.7(3)
C25 C24 Br17 128.9(3)
N12 C25 C24 111.7(4)
N12 C25 Br18 121.7(3)
C24 C25 Br18 126.6(3)
N14 C26 S2 117.1(4)
N14 C26 H26 121.5
S2 C26 H26 121.5
C32 C27 C28 120.7(4)
C32 C27 N14 125.3(4)
C28 C27 N14 114.1(4)
C27 C28 C29 121.6(5)
C27 C28 S2 110.1(3)
C29 C28 S2 128.3(4)
C30 C29 C28 117.2(5)
C30 C29 H29 121.4
C28 C29 H29 121.4
C29 C30 C31 121.4(4)
C29 C30 H30 119.3
C31 C30 H30 119.3
C32 C31 C30 121.4(5)
C32 C31 H31 119.3
C30 C31 H31 119.3
C31 C32 C27 117.8(5)
C31 C32 H32 121.1
C27 C32 H32 121.1
Cl1 C33 Cl2 111.3(2)
Cl1 C33 H33A 109.4
Cl2 C33 H33A 109.4
Cl1 C33 H33B 109.4
Cl2 C33 H33B 109.4
H33A C33 H33B 108.0

loop_
_geom_bond_atom_site_label_1
_geom_bond_atom_site_label_2
_geom_bond_distance
Cu1 N7 1.950(3)
Cu1 N1 2.066(3)
Cu1 N3 2.096(4)
Cu1 N5 2.120(3)
S1 C10 1.715(4)
S1 C12 1.729(4)
Br1 C1 1.857(4)
Br2 C2 1.847(4)
Br3 C3 1.865(4)
Br4 C4 1.855(4)
Br5 C5 1.869(4)
Br6 C6 1.865(4)
Br7 C7 1.848(4)
Br8 C8 1.856(4)
Br9 C9 1.867(4)
N1 C3 1.325(5)
N1 N2 1.376(4)
N2 C1 1.339(5)
N2 B1 1.547(5)
N3 C6 1.327(6)
N3 N4 1.377(4)
N4 C4 1.348(5)
N4 B1 1.539(6)
N5 C9 1.320(5)
N5 N6 1.366(5)
N6 C7 1.347(5)
N6 B1 1.549(6)
N7 C10 1.303(5)
N7 C11 1.390(5)
B1 H1 1.0000
C1 C2 1.380(5)
C2 C3 1.397(6)
C4 C5 1.363(6)
C5 C6 1.387(6)
C7 C8 1.383(6)
C8 C9 1.383(6)
C10 H10 0.9500
C11 C12 1.398(5)
C11 C16 1.401(5)
C12 C13 1.394(6)
C13 C14 1.371(6)
C13 H13 0.9500
C14 C15 1.404(6)
C14 H14 0.9500
C15 C16 1.374(6)
C15 H15 0.9500
C16 H16 0.9500
Cu2 N14 1.943(4)
Cu2 N8 2.084(3)
Cu2 N12 2.106(4)
Cu2 N10 2.114(4)
S2 C26 1.715(5)
S2 C28 1.724(5)
Br10 C17 1.860(4)
Br11 C18 1.860(4)
Br12 C19 1.860(5)
Br13 C20 1.851(4)
Br14 C21 1.854(4)
Br15 C22 1.860(4)
Br16 C23 1.849(4)
Br17 C24 1.857(4)
Br18 C25 1.861(4)
N8 C19 1.332(5)
N8 N9 1.376(5)
N9 C17 1.345(5)
N9 B2 1.544(6)
N10 C22 1.336(5)
N10 N11 1.374(5)
N11 C20 1.341(5)
N11 B2 1.544(5)
N12 C25 1.321(5)
N12 N13 1.375(5)
N13 C23 1.352(5)
N13 B2 1.549(6)
N14 C26 1.294(6)
N14 C27 1.401(5)
B2 H2 1.0000
C17 C18 1.364(6)
C18 C19 1.390(6)
C20 C21 1.383(5)
C21 C22 1.387(6)
C23 C24 1.373(5)
C24 C25 1.402(6)
C26 H26 0.9500
C27 C32 1.389(7)
C27 C28 1.389(6)
C28 C29 1.396(6)
C29 C30 1.378(8)
C29 H29 0.9500
C30 C31 1.394(8)
C30 H30 0.9500
C31 C32 1.379(6)
C31 H31 0.9500
C32 H32 0.9500
C33 Cl1 1.753(5)
C33 Cl2 1.783(5)
C33 H33A 0.9900
C33 H33B 0.9900

loop_
_geom_torsion_atom_site_label_1
_geom_torsion_atom_site_label_2
_geom_torsion_atom_site_label_3
_geom_torsion_atom_site_label_4
_geom_torsion
N7 Cu1 N1 C3 5.5(6)
N3 Cu1 N1 C3 -133.3(5)
N5 Cu1 N1 C3 136.4(5)
N7 Cu1 N1 N2 -174.1(3)
N3 Cu1 N1 N2 47.1(3)
N5 Cu1 N1 N2 -43.2(3)
C3 N1 N2 C1 0.4(5)
Cu1 N1 N2 C1 -179.9(3)
C3 N1 N2 B1 177.1(4)
Cu1 N1 N2 B1 -3.2(5)
N7 Cu1 N3 C6 0.0(5)
N1 Cu1 N3 C6 142.9(4)
N5 Cu1 N3 C6 -128.0(4)
N7 Cu1 N3 N4 170.1(2)
N1 Cu1 N3 N4 -47.0(3)
N5 Cu1 N3 N4 42.1(3)
C6 N3 N4 C4 0.7(4)
Cu1 N3 N4 C4 -172.5(3)
C6 N3 N4 B1 175.3(3)
Cu1 N3 N4 B1 2.1(4)
N7 Cu1 N5 C9 -5.7(5)
N1 Cu1 N5 C9 -145.0(5)
N3 Cu1 N5 C9 126.4(5)
N7 Cu1 N5 N6 -172.0(3)
N1 Cu1 N5 N6 48.7(3)
N3 Cu1 N5 N6 -39.9(3)
C9 N5 N6 C7 -1.5(5)
Cu1 N5 N6 C7 169.0(3)
C9 N5 N6 B1 -176.7(4)
Cu1 N5 N6 B1 -6.3(5)
N1 Cu1 N7 C10 2.0(5)
N3 Cu1 N7 C10 128.2(4)
N5 Cu1 N7 C10 -117.3(4)
N1 Cu1 N7 C11 -179.4(3)
N3 Cu1 N7 C11 -53.2(4)
N5 Cu1 N7 C11 61.3(4)
C4 N4 B1 N2 -129.6(4)
N3 N4 B1 N2 57.1(5)
C4 N4 B1 N6 110.8(5)
N3 N4 B1 N6 -62.4(4)
C1 N2 B1 N4 118.8(5)
N1 N2 B1 N4 -57.2(5)
C1 N2 B1 N6 -122.5(5)
N1 N2 B1 N6 61.5(5)
C7 N6 B1 N4 -109.0(5)
N5 N6 B1 N4 65.0(5)
C7 N6 B1 N2 131.5(4)
N5 N6 B1 N2 -54.4(5)
N1 N2 C1 C2 -0.5(5)
B1 N2 C1 C2 -176.9(4)
N1 N2 C1 Br1 -179.2(3)
B1 N2 C1 Br1 4.5(7)
N2 C1 C2 C3 0.5(5)
Br1 C1 C2 C3 179.1(3)
N2 C1 C2 Br2 176.9(3)
Br1 C1 C2 Br2 -4.4(6)
N2 N1 C3 C2 -0.1(5)
Cu1 N1 C3 C2 -179.7(3)
N2 N1 C3 Br3 178.8(3)
Cu1 N1 C3 Br3 -0.8(7)
C1 C2 C3 N1 -0.2(5)
Br2 C2 C3 N1 -176.7(3)
C1 C2 C3 Br3 -179.0(3)
Br2 C2 C3 Br3 4.5(6)
N3 N4 C4 C5 -0.3(5)
B1 N4 C4 C5 -174.1(4)
N3 N4 C4 Br4 179.0(3)
B1 N4 C4 Br4 5.2(6)
N4 C4 C5 C6 -0.2(4)
Br4 C4 C5 C6 -179.5(3)
N4 C4 C5 Br5 177.5(3)
Br4 C4 C5 Br5 -1.8(6)
N4 N3 C6 C5 -0.9(5)
Cu1 N3 C6 C5 169.9(3)
N4 N3 C6 Br6 178.3(3)
Cu1 N3 C6 Br6 -10.9(6)
C4 C5 C6 N3 0.7(5)
Br5 C5 C6 N3 -177.0(3)
C4 C5 C6 Br6 -178.4(3)
Br5 C5 C6 Br6 3.9(6)
N5 N6 C7 C8 1.2(5)
B1 N6 C7 C8 175.8(4)
N5 N6 C7 Br7 179.4(3)
B1 N6 C7 Br7 -6.0(6)
N6 C7 C8 C9 -0.5(5)
Br7 C7 C8 C9 -178.6(3)
N6 C7 C8 Br8 177.6(3)
Br7 C7 C8 Br8 -0.6(6)
N6 N5 C9 C8 1.2(5)
Cu1 N5 C9 C8 -165.9(3)
N6 N5 C9 Br9 -177.9(3)
Cu1 N5 C9 Br9 15.0(6)
C7 C8 C9 N5 -0.4(5)
Br8 C8 C9 N5 -178.5(3)
C7 C8 C9 Br9 178.6(3)
Br8 C8 C9 Br9 0.5(6)
C11 N7 C10 S1 -0.5(5)
Cu1 N7 C10 S1 178.4(2)
C12 S1 C10 N7 0.2(4)
C10 N7 C11 C12 0.6(5)
Cu1 N7 C11 C12 -178.2(3)
C10 N7 C11 C16 178.9(4)
Cu1 N7 C11 C16 0.1(6)
N7 C11 C12 C13 178.9(4)
C16 C11 C12 C13 0.5(7)
N7 C11 C12 S1 -0.5(5)
C16 C11 C12 S1 -179.0(3)
C10 S1 C12 C13 -179.2(4)
C10 S1 C12 C11 0.2(3)
C11 C12 C13 C14 -0.5(7)
S1 C12 C13 C14 178.9(4)
C12 C13 C14 C15 -0.2(7)
C13 C14 C15 C16 0.9(7)
C14 C15 C16 C11 -0.8(7)
N7 C11 C16 C15 -178.1(4)
C12 C11 C16 C15 0.2(6)
N14 Cu2 N8 C19 -6.3(5)
N12 Cu2 N8 C19 131.5(4)
N10 Cu2 N8 C19 -139.0(4)
N14 Cu2 N8 N9 -179.3(2)
N12 Cu2 N8 N9 -41.5(3)
N10 Cu2 N8 N9 48.1(3)
C19 N8 N9 C17 0.3(4)
Cu2 N8 N9 C17 175.6(2)
C19 N8 N9 B2 176.2(3)
Cu2 N8 N9 B2 -8.5(4)
N14 Cu2 N10 C22 -14.9(5)
N8 Cu2 N10 C22 124.5(4)
N12 Cu2 N10 C22 -146.1(4)
N14 Cu2 N10 N11 -176.0(2)
N8 Cu2 N10 N11 -36.6(3)
N12 Cu2 N10 N11 52.9(3)
C22 N10 N11 C20 -0.9(4)
Cu2 N10 N11 C20 166.3(3)
C22 N10 N11 B2 178.9(3)
Cu2 N10 N11 B2 -13.9(4)
N14 Cu2 N12 C25 -3.6(5)
N8 Cu2 N12 C25 -144.9(4)
N10 Cu2 N12 C25 124.1(4)
N14 Cu2 N12 N13 -165.6(2)
N8 Cu2 N12 N13 53.1(3)
N10 Cu2 N12 N13 -37.9(3)
C25 N12 N13 C23 -1.3(4)
Cu2 N12 N13 C23 166.7(2)
C25 N12 N13 B2 178.3(3)
Cu2 N12 N13 B2 -13.8(4)
N8 Cu2 N14 C26 -0.8(4)
N12 Cu2 N14 C26 -125.9(4)
N10 Cu2 N14 C26 120.6(4)
N8 Cu2 N14 C27 -176.5(3)
N12 Cu2 N14 C27 58.4(4)
N10 Cu2 N14 C27 -55.0(4)
C20 N11 B2 N9 -111.5(5)
N10 N11 B2 N9 68.8(4)
C20 N11 B2 N13 129.4(4)
N10 N11 B2 N13 -50.4(5)
C17 N9 B2 N11 120.4(4)
N8 N9 B2 N11 -54.6(5)
C17 N9 B2 N13 -120.9(4)
N8 N9 B2 N13 64.1(5)
C23 N13 B2 N11 -111.4(4)
N12 N13 B2 N11 69.2(4)
C23 N13 B2 N9 130.1(4)
N12 N13 B2 N9 -49.3(4)
N8 N9 C17 C18 -0.9(5)
B2 N9 C17 C18 -176.3(4)
N8 N9 C17 Br10 175.9(3)
B2 N9 C17 Br10 0.5(6)
N9 C17 C18 C19 1.1(5)
Br10 C17 C18 C19 -175.5(3)
N9 C17 C18 Br11 -179.8(3)
Br10 C17 C18 Br11 3.6(6)
N9 N8 C19 C18 0.4(4)
Cu2 N8 C19 C18 -172.9(3)
N9 N8 C19 Br12 -178.0(3)
Cu2 N8 C19 Br12 8.7(6)
C17 C18 C19 N8 -0.9(5)
Br11 C18 C19 N8 -180.0(3)
C17 C18 C19 Br12 177.4(3)
Br11 C18 C19 Br12 -1.7(6)
N10 N11 C20 C21 0.6(5)
B2 N11 C20 C21 -179.2(4)
N10 N11 C20 Br13 -179.7(3)
B2 N11 C20 Br13 0.6(6)
N11 C20 C21 C22 0.0(5)
Br13 C20 C21 C22 -179.7(3)
N11 C20 C21 Br14 -178.5(3)
Br13 C20 C21 Br14 1.8(6)
N11 N10 C22 C21 0.9(5)
Cu2 N10 C22 C21 -161.1(3)
N11 N10 C22 Br15 178.8(3)
Cu2 N10 C22 Br15 16.7(6)
C20 C21 C22 N10 -0.6(5)
Br14 C21 C22 N10 177.8(3)
C20 C21 C22 Br15 -178.3(3)
Br14 C21 C22 Br15 0.1(6)
N12 N13 C23 C24 1.2(4)
B2 N13 C23 C24 -178.3(4)
N12 N13 C23 Br16 -178.2(3)
B2 N13 C23 Br16 2.4(6)
N13 C23 C24 C25 -0.6(4)
Br16 C23 C24 C25 178.7(3)
N13 C23 C24 Br17 179.3(3)
Br16 C23 C24 Br17 -1.4(5)
N13 N12 C25 C24 0.8(4)
Cu2 N12 C25 C24 -162.0(3)
N13 N12 C25 Br18 -178.3(3)
Cu2 N12 C25 Br18 18.8(6)
C23 C24 C25 N12 -0.1(4)
Br17 C24 C25 N12 179.9(3)
C23 C24 C25 Br18 179.0(3)
Br17 C24 C25 Br18 -1.0(6)
C27 N14 C26 S2 0.2(5)
Cu2 N14 C26 S2 -176.1(2)
C28 S2 C26 N14 0.1(4)
C26 N14 C27 C32 179.7(4)
Cu2 N14 C27 C32 -4.1(6)
C26 N14 C27 C28 -0.4(5)
Cu2 N14 C27 C28 175.8(3)
C32 C27 C28 C29 0.4(7)
N14 C27 C28 C29 -179.5(4)
C32 C27 C28 S2 -179.6(3)
N14 C27 C28 S2 0.5(5)
C26 S2 C28 C27 -0.3(3)
C26 S2 C28 C29 179.7(4)
C27 C28 C29 C30 -0.6(7)
S2 C28 C29 C30 179.4(4)
C28 C29 C30 C31 0.1(7)
C29 C30 C31 C32 0.5(8)
C30 C31 C32 C27 -0.7(7)
C28 C27 C32 C31 0.2(7)
N14 C27 C32 C31 -179.9(4)
